data_1008606
loop_
_publ_author_name
'Baillif, R'
'Yvon, K'
'Fluekiger, R'
'Muller, J'

_publ_section_title
;
The tricilic structure of Cu~1.8~ Mo~6~ S~8~ in the superconducting
state
;
_journal_coden_ASTM JLTPAC
_journal_name_full 'Journal of Low Temperature Physics'
_journal_page_first 2319
_journal_page_last 2379
_journal_volume 37
_journal_year 1979
_chemical_formula_structural 'CU1.8 MO6 S8'
_chemical_formula_sum 'Cu1.8 Mo6 S8'
_chemical_name_systematic
;
COPPER MOLYBDENUM SULFIDE (1.8/6/8) - AT 250K
;
_space_group_IT_number 2
_symmetry_cell_setting triclinic
_symmetry_Int_Tables_number 2
_symmetry_space_group_name_Hall '-P 1'
_symmetry_space_group_name_H-M 'P -1'
_cell_angle_alpha 96.89(4)
_cell_angle_beta 93.44(4)
_cell_angle_gamma 95.74(4)
_cell_formula_units_Z 1
_cell_length_a 6.479(3)
_cell_length_b 6.569(3)
_cell_length_c 6.559(3)
_cell_volume 275.0
_cod_database_code 1008606

loop_
_symmetry_equiv_pos_as_xyz
x,y,z
-x,-y,-z

loop_
_atom_site_label
_atom_site_type_symbol
_atom_site_symmetry_multiplicity
_atom_site_Wyckoff_symbol
_atom_site_fract_x
_atom_site_fract_y
_atom_site_fract_z
_atom_site_occupancy
_atom_site_attached_hydrogens
_atom_site_calc_flag
Mo1 Mo2+ 2 i 0.22 0.406 0.543 1. 0 d
Mo2 Mo2+ 2 i 0.406 0.537 0.221 1. 0 d
Mo3 Mo2+ 2 i 0.544 0.219 0.401 1. 0 d
S1 S2- 2 i 0.373 0.141 0.716 1. 0 d
S2 S2- 2 i 0.137 0.717 0.381 1. 0 d
S3 S2- 2 i 0.728 0.383 0.126 1. 0 d
S4 S2- 2 i 0.204 0.196 0.2 1. 0 d
Cu1 Cu2+ 2 i 0.159 -0.058 0.909 0.9 0 d

loop_
_atom_type_symbol
_atom_type_oxidation_number
Mo2+ 2.070
S2- -2.000
Cu2+ 2.000
